data_7013497
loop_
_publ_author_name
'Song, Rui-Feng'
'Xie, Ya-Bo'
'Li, Jian-Rong'
'Bu, Xian-He'

_publ_section_title
;
 Formation of novel discrete silver(i) coordination architectures with
 quinoline-based monothioethers: adjusting the intramolecular Ag?Ag
 distances and complex structures by ligands modifications and
 variations of counter anions
;
_journal_issue 24
_journal_name_full 'Dalton Transactions'
_journal_page_first 4742
_journal_paper_doi 10.1039/b309176g
_journal_year 2003
_chemical_formula_sum 'C15 H12 Ag2 N4 O6 S'
_chemical_formula_weight 592.09
_chemical_name_systematic
;
?
;
_space_group_IT_number 2
_symmetry_cell_setting triclinic
_symmetry_space_group_name_Hall '-P 1'
_symmetry_space_group_name_H-M 'P -1'
_atom_sites_solution_hydrogens geom
_atom_sites_solution_primary direct
_atom_sites_solution_secondary difmap
_audit_creation_method SHELXL-97
_cell_angle_alpha 107.237(6)
_cell_angle_beta 100.105(7)
_cell_angle_gamma 97.077(7)
_cell_formula_units_Z 2
_cell_length_a 8.621(4)
_cell_length_b 10.408(5)
_cell_length_c 10.829(5)
_cell_measurement_reflns_used 773
_cell_measurement_temperature 293(2)
_cell_measurement_theta_max 25.54
_cell_measurement_theta_min 3.37
_cell_volume 897.6(7)
_computing_cell_refinement 'Bruker SMART'
_computing_data_collection 'Bruker SMART'
_computing_data_reduction 'Bruker SAINT'
_computing_molecular_graphics 'Bruker SHELXTL'
_computing_publication_material 'Bruker SHELXTL'
_computing_structure_refinement 'SHELXL-97 (Sheldrick, 1997)'
_computing_structure_solution 'SHELXS-97 (Sheldrick, 1990)'
_diffrn_ambient_temperature 293(2)
_diffrn_measured_fraction_theta_full 0.910
_diffrn_measured_fraction_theta_max 0.910
_diffrn_measurement_device_type 'CCD area detector'
_diffrn_measurement_method 'phi and omega scans'
_diffrn_radiation_monochromator graphite
_diffrn_radiation_source 'fine-focus sealed tube'
_diffrn_radiation_type MoK\a
_diffrn_radiation_wavelength 0.71073
_diffrn_reflns_av_R_equivalents 0.0206
_diffrn_reflns_av_sigmaI/netI 0.0540
_diffrn_reflns_limit_h_max 7
_diffrn_reflns_limit_h_min -10
_diffrn_reflns_limit_k_max 11
_diffrn_reflns_limit_k_min -12
_diffrn_reflns_limit_l_max 13
_diffrn_reflns_limit_l_min -11
_diffrn_reflns_number 4197
_diffrn_reflns_theta_full 26.35
_diffrn_reflns_theta_max 26.35
_diffrn_reflns_theta_min 2.02
_exptl_absorpt_coefficient_mu 2.341
_exptl_absorpt_correction_T_max 1.000000
_exptl_absorpt_correction_T_min 0.648786
_exptl_absorpt_correction_type multi-scan
_exptl_absorpt_process_details SADABS
_exptl_crystal_density_diffrn 2.191
_exptl_crystal_density_meas 0
_exptl_crystal_density_method 'not measured'
_exptl_crystal_F_000 576
_exptl_crystal_size_max 0.30
_exptl_crystal_size_mid 0.25
_exptl_crystal_size_min 0.20
_refine_diff_density_max 0.916
_refine_diff_density_min -0.756
_refine_diff_density_rms 0.112
_refine_ls_extinction_coef 0.0020(4)
_refine_ls_extinction_expression Fc^*^=kFc[1+0.001xFc^2^\l^3^/sin(2\q)]^-1/4^
_refine_ls_extinction_method SHELXL
_refine_ls_goodness_of_fit_ref 1.057
_refine_ls_hydrogen_treatment mixed
_refine_ls_matrix_type full
_refine_ls_number_parameters 254
_refine_ls_number_reflns 3344
_refine_ls_number_restraints 0
_refine_ls_restrained_S_all 1.057
_refine_ls_R_factor_all 0.0718
_refine_ls_R_factor_gt 0.0457
_refine_ls_shift/su_max 0.000
_refine_ls_shift/su_mean 0.000
_refine_ls_structure_factor_coef Fsqd
_refine_ls_weighting_details 'calc w=1/[\s^2^(Fo^2^)+(0.0267P)^2^+3.7303P] where P=(Fo^2^+2Fc^2^)/3'
_refine_ls_weighting_scheme calc
_refine_ls_wR_factor_gt 0.0967
_refine_ls_wR_factor_ref 0.1056
_reflns_number_gt 2413
_reflns_number_total 3344
_reflns_threshold_expression >2sigma(I)
_cod_data_source_file b309176g.txt
_cod_data_source_block 2
_cod_depositor_comments
;
The following automatic conversions were performed:
'_symmetry_cell_setting' value 'Triclinic' changed to 'triclinic'
according to '/home/saulius/struct/CIF-dictionaries/cif_core.dic'
dictionary named 'cif_core.dic' version 2.4.1 from
2010-06-29.

'_exptl_absorpt_correction_type' value 'MULTI-SCAN' changed
to 'multi-scan' according to
'/home/saulius/struct/CIF-dictionaries/cif_core.dic' dictionary named
'cif_core.dic' version 2.4.1 from 2010-06-29.

Automatic conversion script
Id: cif_fix_enum 1527 2010-12-29 10:47:43Z saulius 
;
_cod_original_cell_volume 897.7(7)
_cod_original_sg_symbol_H-M P-1
_cod_database_code 7013497

loop_
_symmetry_equiv_pos_as_xyz
'x, y, z'
'-x, -y, -z'

loop_
_atom_site_label
_atom_site_type_symbol
_atom_site_fract_x
_atom_site_fract_y
_atom_site_fract_z
_atom_site_U_iso_or_equiv
_atom_site_adp_type
_atom_site_occupancy
_atom_site_symmetry_multiplicity
_atom_site_calc_flag
_atom_site_refinement_flags
_atom_site_disorder_assembly
_atom_site_disorder_group
Ag1 Ag 0.08153(7) -0.08554(5) 0.07916(6) 0.0448(2) Uani 1 1 d . . .
Ag2 Ag 0.22789(8) 0.45626(6) 0.05023(6) 0.0521(2) Uani 1 1 d . . .
S1 S 0.20067(19) 0.21538(16) 0.06662(16) 0.0298(4) Uani 1 1 d . . .
N1 N 0.2076(6) -0.1515(5) -0.1075(5) 0.0292(12) Uani 1 1 d . . .
N2 N 0.1524(7) 0.1101(5) 0.2548(6) 0.0389(14) Uani 1 1 d . . .
C1 C 0.1462(9) -0.2825(7) -0.1733(7) 0.0410(17) Uani 1 1 d . . .
H1A H 0.1025 -0.3342 -0.1266 0.049 Uiso 1 1 calc R . .
C2 C 0.1417(9) -0.3496(8) -0.3070(8) 0.0493(19) Uani 1 1 d . . .
H2A H 0.0951 -0.4416 -0.3473 0.059 Uiso 1 1 calc R . .
C3 C 0.2076(10) -0.2759(8) -0.3762(8) 0.054(2) Uani 1 1 d . . .
H3A H 0.2043 -0.3168 -0.4657 0.064 Uiso 1 1 calc R . .
C4 C 0.2813(9) -0.1367(7) -0.3112(7) 0.0403(17) Uani 1 1 d . . .
C5 C 0.3589(12) -0.0582(9) -0.3773(8) 0.063(2) Uani 1 1 d . . .
H5A H 0.3576 -0.0964 -0.4669 0.075 Uiso 1 1 calc R . .
C6 C 0.4355(11) 0.0729(9) -0.3099(9) 0.062(2) Uani 1 1 d . . .
H6A H 0.4884 0.1238 -0.3528 0.074 Uiso 1 1 calc R . .
C7 C 0.4346(10) 0.1308(8) -0.1767(9) 0.053(2) Uani 1 1 d . . .
H7A H 0.4876 0.2207 -0.1326 0.064 Uiso 1 1 calc R . .
C8 C 0.3592(8) 0.0616(7) -0.1075(7) 0.0342(15) Uani 1 1 d . . .
C9 C 0.2788(8) -0.0772(7) -0.1755(7) 0.0347(16) Uani 1 1 d . . .
C10 C 0.3720(8) 0.1292(7) 0.0363(7) 0.0346(16) Uani 1 1 d . . .
H10A H 0.4710 0.1960 0.0731 0.041 Uiso 1 1 calc R . .
H10B H 0.3759 0.0612 0.0811 0.041 Uiso 1 1 calc R . .
C11 C 0.2128(8) 0.2257(7) 0.2362(6) 0.0313(15) Uani 1 1 d . . .
C12 C 0.2785(9) 0.3472(7) 0.3381(7) 0.0408(17) Uani 1 1 d . . .
H12A H 0.3211 0.4253 0.3214 0.049 Uiso 1 1 calc R . .
C13 C 0.2781(10) 0.3473(8) 0.4654(8) 0.050(2) Uani 1 1 d . . .
H13A H 0.3217 0.4266 0.5369 0.060 Uiso 1 1 calc R . .
C14 C 0.2142(11) 0.2319(8) 0.4868(7) 0.055(2) Uani 1 1 d . . .
H14A H 0.2117 0.2322 0.5724 0.066 Uiso 1 1 calc R . .
C15 C 0.1538(11) 0.1152(8) 0.3807(7) 0.052(2) Uani 1 1 d . . .
H15A H 0.1119 0.0361 0.3962 0.062 Uiso 1 1 calc R . .
N3 N 0.1145(8) 0.6902(6) 0.2208(7) 0.0471(16) Uani 1 1 d . . .
N4 N 0.3850(8) 0.4761(8) -0.1627(7) 0.0541(18) Uani 1 1 d . . .
O1 O 0.1095(8) 0.6644(7) 0.1002(6) 0.0752(19) Uani 1 1 d . . .
O2 O 0.0889(10) 0.8006(6) 0.2853(8) 0.100(3) Uani 1 1 d . . .
O3 O 0.1415(9) 0.6006(6) 0.2699(6) 0.078(2) Uani 1 1 d . . .
O4 O 0.4054(8) 0.5750(6) -0.0594(7) 0.0769(19) Uani 1 1 d . . .
O5 O 0.2618(7) 0.3895(6) -0.1929(6) 0.0649(16) Uani 1 1 d . . .
O6 O 0.4837(9) 0.4618(9) -0.2324(7) 0.106(3) Uani 1 1 d . . .

loop_
_atom_site_aniso_label
_atom_site_aniso_U_11
_atom_site_aniso_U_22
_atom_site_aniso_U_33
_atom_site_aniso_U_23
_atom_site_aniso_U_13
_atom_site_aniso_U_12
Ag1 0.0642(4) 0.0331(3) 0.0317(4) 0.0060(2) 0.0089(3) 0.0028(3)
Ag2 0.0619(4) 0.0472(4) 0.0563(4) 0.0235(3) 0.0211(3) 0.0156(3)
S1 0.0340(9) 0.0313(8) 0.0245(9) 0.0082(7) 0.0063(7) 0.0098(7)
N1 0.036(3) 0.025(3) 0.028(3) 0.007(2) 0.009(2) 0.012(2)
N2 0.053(4) 0.029(3) 0.033(4) 0.009(3) 0.009(3) 0.005(3)
C1 0.049(4) 0.044(4) 0.036(5) 0.014(4) 0.016(3) 0.019(3)
C2 0.056(5) 0.044(4) 0.042(5) 0.004(4) 0.011(4) 0.011(4)
C3 0.065(5) 0.061(5) 0.034(5) 0.008(4) 0.014(4) 0.022(4)
C4 0.053(5) 0.041(4) 0.029(4) 0.008(3) 0.013(3) 0.016(3)
C5 0.093(7) 0.072(6) 0.033(5) 0.017(4) 0.032(5) 0.025(5)
C6 0.079(6) 0.061(5) 0.059(6) 0.031(5) 0.034(5) 0.014(5)
C7 0.067(6) 0.038(4) 0.064(6) 0.018(4) 0.031(5) 0.014(4)
C8 0.036(4) 0.038(4) 0.033(4) 0.012(3) 0.010(3) 0.017(3)
C9 0.036(4) 0.041(4) 0.039(4) 0.020(3) 0.017(3) 0.021(3)
C10 0.034(4) 0.033(3) 0.038(4) 0.012(3) 0.007(3) 0.013(3)
C11 0.038(4) 0.039(4) 0.018(4) 0.008(3) 0.004(3) 0.014(3)
C12 0.049(4) 0.037(4) 0.032(5) 0.007(3) 0.001(3) 0.008(3)
C13 0.068(5) 0.041(4) 0.032(5) 0.003(4) 0.001(4) 0.015(4)
C14 0.094(7) 0.050(5) 0.020(4) 0.010(4) 0.009(4) 0.019(4)
C15 0.090(6) 0.040(4) 0.026(5) 0.011(4) 0.018(4) 0.011(4)
N3 0.060(4) 0.033(3) 0.047(4) 0.014(3) 0.009(3) 0.007(3)
N4 0.049(4) 0.072(5) 0.041(5) 0.028(4) -0.001(3) 0.003(4)
O1 0.086(5) 0.119(6) 0.044(4) 0.046(4) 0.026(3) 0.038(4)
O2 0.136(7) 0.035(3) 0.109(6) -0.006(4) 0.023(5) 0.025(4)
O3 0.115(6) 0.072(4) 0.066(4) 0.046(4) 0.016(4) 0.038(4)
O4 0.098(5) 0.051(4) 0.060(5) 0.006(3) -0.011(4) 0.005(3)
O5 0.056(4) 0.070(4) 0.055(4) 0.010(3) 0.010(3) -0.007(3)
O6 0.074(5) 0.174(8) 0.049(4) 0.028(5) 0.015(4) -0.027(5)

loop_
_atom_type_symbol
_atom_type_description
_atom_type_scat_dispersion_real
_atom_type_scat_dispersion_imag
_atom_type_scat_source
C C 0.0033 0.0016 'International Tables Vol C Tables 4.2.6.8 and 6.1.1.4'
H H 0.0000 0.0000 'International Tables Vol C Tables 4.2.6.8 and 6.1.1.4'
N N 0.0061 0.0033 'International Tables Vol C Tables 4.2.6.8 and 6.1.1.4'
O O 0.0106 0.0060 'International Tables Vol C Tables 4.2.6.8 and 6.1.1.4'
S S 0.1246 0.1234 'International Tables Vol C Tables 4.2.6.8 and 6.1.1.4'
Ag Ag -0.8971 1.1015 'International Tables Vol C Tables 4.2.6.8 and 6.1.1.4'

loop_
_geom_angle_atom_site_label_1
_geom_angle_atom_site_label_2
_geom_angle_atom_site_label_3
_geom_angle
_geom_angle_site_symmetry_1
_geom_angle_site_symmetry_3
_geom_angle_publ_flag
N2 Ag1 N1 127.48(19) . . ?
N2 Ag1 S1 130.44(16) . 2 ?
N1 Ag1 S1 92.20(13) . 2 ?
N2 Ag1 Ag1 86.67(15) . 2 ?
N1 Ag1 Ag1 83.11(12) . 2 ?
S1 Ag1 Ag1 67.97(5) 2 2 ?
O1 Ag2 O4 86.1(2) . . ?
O1 Ag2 S1 142.80(15) . . ?
O4 Ag2 S1 130.96(15) . . ?
O1 Ag2 O5 109.1(2) . . ?
O4 Ag2 O5 48.91(19) . . ?
S1 Ag2 O5 96.60(14) . . ?
C11 S1 C10 99.1(3) . . ?
C11 S1 Ag2 109.1(2) . . ?
C10 S1 Ag2 115.4(2) . . ?
C11 S1 Ag1 110.7(2) . 2 ?
C10 S1 Ag1 116.7(2) . 2 ?
Ag2 S1 Ag1 105.66(6) . 2 ?
C1 N1 C9 116.9(6) . . ?
C1 N1 Ag1 106.8(4) . . ?
C9 N1 Ag1 132.3(4) . . ?
C11 N2 C15 117.0(6) . . ?
C11 N2 Ag1 118.8(4) . . ?
C15 N2 Ag1 123.8(5) . . ?
N1 C1 C2 125.6(7) . . ?
N1 C1 H1A 117.2 . . ?
C2 C1 H1A 117.2 . . ?
C3 C2 C1 117.9(7) . . ?
C3 C2 H2A 121.1 . . ?
C1 C2 H2A 121.1 . . ?
C2 C3 C4 119.8(7) . . ?
C2 C3 H3A 120.1 . . ?
C4 C3 H3A 120.1 . . ?
C5 C4 C3 121.7(7) . . ?
C5 C4 C9 120.1(7) . . ?
C3 C4 C9 118.2(7) . . ?
C6 C5 C4 120.0(7) . . ?
C6 C5 H5A 120.0 . . ?
C4 C5 H5A 120.0 . . ?
C5 C6 C7 119.9(7) . . ?
C5 C6 H6A 120.0 . . ?
C7 C6 H6A 120.0 . . ?
C8 C7 C6 123.0(8) . . ?
C8 C7 H7A 118.5 . . ?
C6 C7 H7A 118.5 . . ?
C7 C8 C9 118.3(6) . . ?
C7 C8 C10 119.3(7) . . ?
C9 C8 C10 122.3(6) . . ?
N1 C9 C4 121.5(6) . . ?
N1 C9 C8 119.8(6) . . ?
C4 C9 C8 118.6(6) . . ?
C8 C10 S1 111.6(5) . . ?
C8 C10 H10A 109.3 . . ?
S1 C10 H10A 109.3 . . ?
C8 C10 H10B 109.3 . . ?
S1 C10 H10B 109.3 . . ?
H10A C10 H10B 108.0 . . ?
N2 C11 C12 123.9(6) . . ?
N2 C11 S1 115.2(5) . . ?
C12 C11 S1 120.9(5) . . ?
C13 C12 C11 117.0(7) . . ?
C13 C12 H12A 121.5 . . ?
C11 C12 H12A 121.5 . . ?
C14 C13 C12 120.2(7) . . ?
C14 C13 H13A 119.9 . . ?
C12 C13 H13A 119.9 . . ?
C13 C14 C15 119.1(7) . . ?
C13 C14 H14A 120.4 . . ?
C15 C14 H14A 120.4 . . ?
N2 C15 C14 122.7(7) . . ?
N2 C15 H15A 118.7 . . ?
C14 C15 H15A 118.7 . . ?
O2 N3 O3 122.4(8) . . ?
O2 N3 O1 119.8(7) . . ?
O3 N3 O1 117.8(7) . . ?
O6 N4 O5 120.0(8) . . ?
O6 N4 O4 122.4(8) . . ?
O5 N4 O4 117.6(8) . . ?
N3 O1 Ag2 101.6(5) . . ?
N4 O4 Ag2 95.9(5) . . ?
N4 O5 Ag2 92.2(5) . . ?

loop_
_geom_bond_atom_site_label_1
_geom_bond_atom_site_label_2
_geom_bond_distance
_geom_bond_site_symmetry_2
_geom_bond_publ_flag
Ag1 N2 2.265(5) . ?
Ag1 N1 2.422(5) . ?
Ag1 S1 2.6106(19) 2 ?
Ag1 Ag1 3.1091(14) 2 ?
Ag2 O1 2.464(7) . ?
Ag2 O4 2.514(7) . ?
Ag2 S1 2.551(2) . ?
Ag2 O5 2.596(6) . ?
S1 C11 1.791(6) . ?
S1 C10 1.849(6) . ?
S1 Ag1 2.6106(19) 2 ?
N1 C1 1.327(8) . ?
N1 C9 1.378(8) . ?
N2 C11 1.336(8) . ?
N2 C15 1.346(9) . ?
C1 C2 1.399(10) . ?
C1 H1A 0.9300 . ?
C2 C3 1.362(11) . ?
C2 H2A 0.9300 . ?
C3 C4 1.418(11) . ?
C3 H3A 0.9300 . ?
C4 C5 1.417(10) . ?
C4 C9 1.420(9) . ?
C5 C6 1.360(12) . ?
C5 H5A 0.9300 . ?
C6 C7 1.390(11) . ?
C6 H6A 0.9300 . ?
C7 C8 1.371(10) . ?
C7 H7A 0.9300 . ?
C8 C9 1.433(9) . ?
C8 C10 1.484(9) . ?
C10 H10A 0.9700 . ?
C10 H10B 0.9700 . ?
C11 C12 1.383(9) . ?
C12 C13 1.379(10) . ?
C12 H12A 0.9300 . ?
C13 C14 1.358(11) . ?
C13 H13A 0.9300 . ?
C14 C15 1.369(10) . ?
C14 H14A 0.9300 . ?
C15 H15A 0.9300 . ?
N3 O2 1.224(8) . ?
N3 O3 1.229(8) . ?
N3 O1 1.244(8) . ?
N4 O6 1.227(9) . ?
N4 O5 1.231(8) . ?
N4 O4 1.243(9) . ?

loop_
_geom_torsion_atom_site_label_1
_geom_torsion_atom_site_label_2
_geom_torsion_atom_site_label_3
_geom_torsion_atom_site_label_4
_geom_torsion
_geom_torsion_site_symmetry_1
_geom_torsion_site_symmetry_2
_geom_torsion_site_symmetry_3
_geom_torsion_site_symmetry_4
_geom_torsion_publ_flag
O1 Ag2 S1 C11 -56.8(4) . . . . ?
O4 Ag2 S1 C11 129.9(3) . . . . ?
O5 Ag2 S1 C11 169.1(3) . . . . ?
O1 Ag2 S1 C10 -167.2(3) . . . . ?
O4 Ag2 S1 C10 19.4(3) . . . . ?
O5 Ag2 S1 C10 58.6(3) . . . . ?
O1 Ag2 S1 Ag1 62.3(3) . . . 2 ?
O4 Ag2 S1 Ag1 -111.0(2) . . . 2 ?
O5 Ag2 S1 Ag1 -71.90(14) . . . 2 ?
N2 Ag1 N1 C1 169.0(4) . . . . ?
S1 Ag1 N1 C1 -43.0(4) 2 . . . ?
Ag1 Ag1 N1 C1 -110.5(4) 2 . . . ?
N2 Ag1 N1 C9 -35.2(7) . . . . ?
S1 Ag1 N1 C9 112.7(6) 2 . . . ?
Ag1 Ag1 N1 C9 45.2(6) 2 . . . ?
N1 Ag1 N2 C11 33.4(6) . . . . ?
S1 Ag1 N2 C11 -102.4(5) 2 . . . ?
Ag1 Ag1 N2 C11 -45.3(5) 2 . . . ?
N1 Ag1 N2 C15 -139.2(6) . . . . ?
S1 Ag1 N2 C15 85.0(6) 2 . . . ?
Ag1 Ag1 N2 C15 142.1(6) 2 . . . ?
C9 N1 C1 C2 -2.9(10) . . . . ?
Ag1 N1 C1 C2 157.2(6) . . . . ?
N1 C1 C2 C3 1.0(12) . . . . ?
C1 C2 C3 C4 1.6(11) . . . . ?
C2 C3 C4 C5 176.5(8) . . . . ?
C2 C3 C4 C9 -2.1(11) . . . . ?
C3 C4 C5 C6 -176.6(8) . . . . ?
C9 C4 C5 C6 2.0(12) . . . . ?
C4 C5 C6 C7 -1.4(14) . . . . ?
C5 C6 C7 C8 0.1(14) . . . . ?
C6 C7 C8 C9 0.5(11) . . . . ?
C6 C7 C8 C10 176.7(7) . . . . ?
C1 N1 C9 C4 2.2(9) . . . . ?
Ag1 N1 C9 C4 -151.6(5) . . . . ?
C1 N1 C9 C8 -174.8(6) . . . . ?
Ag1 N1 C9 C8 31.3(9) . . . . ?
C5 C4 C9 N1 -178.5(7) . . . . ?
C3 C4 C9 N1 0.2(10) . . . . ?
C5 C4 C9 C8 -1.4(10) . . . . ?
C3 C4 C9 C8 177.2(6) . . . . ?
C7 C8 C9 N1 177.3(6) . . . . ?
C10 C8 C9 N1 1.2(9) . . . . ?
C7 C8 C9 C4 0.2(9) . . . . ?
C10 C8 C9 C4 -175.9(6) . . . . ?
C7 C8 C10 S1 94.1(7) . . . . ?
C9 C8 C10 S1 -89.8(7) . . . . ?
C11 S1 C10 C8 159.4(5) . . . . ?
Ag2 S1 C10 C8 -84.2(5) . . . . ?
Ag1 S1 C10 C8 40.7(5) 2 . . . ?
C15 N2 C11 C12 1.4(10) . . . . ?
Ag1 N2 C11 C12 -171.6(5) . . . . ?
C15 N2 C11 S1 -177.5(6) . . . . ?
Ag1 N2 C11 S1 9.4(7) . . . . ?
C10 S1 C11 N2 -78.8(5) . . . . ?
Ag2 S1 C11 N2 160.2(4) . . . . ?
Ag1 S1 C11 N2 44.3(5) 2 . . . ?
C10 S1 C11 C12 102.2(6) . . . . ?
Ag2 S1 C11 C12 -18.8(6) . . . . ?
Ag1 S1 C11 C12 -134.7(5) 2 . . . ?
N2 C11 C12 C13 -1.1(11) . . . . ?
S1 C11 C12 C13 177.8(5) . . . . ?
C11 C12 C13 C14 -0.4(11) . . . . ?
C12 C13 C14 C15 1.4(13) . . . . ?
C11 N2 C15 C14 -0.3(12) . . . . ?
Ag1 N2 C15 C14 172.4(6) . . . . ?
C13 C14 C15 N2 -1.1(13) . . . . ?
O2 N3 O1 Ag2 168.2(7) . . . . ?
O3 N3 O1 Ag2 -13.7(8) . . . . ?
O4 Ag2 O1 N3 -130.3(5) . . . . ?
S1 Ag2 O1 N3 54.7(6) . . . . ?
O5 Ag2 O1 N3 -174.2(4) . . . . ?
O6 N4 O4 Ag2 -155.0(7) . . . . ?
O5 N4 O4 Ag2 23.8(7) . . . . ?
O1 Ag2 O4 N4 -132.7(5) . . . . ?
S1 Ag2 O4 N4 43.3(5) . . . . ?
O5 Ag2 O4 N4 -13.0(4) . . . . ?
O6 N4 O5 Ag2 155.9(7) . . . . ?
O4 N4 O5 Ag2 -22.9(7) . . . . ?
O1 Ag2 O5 N4 79.6(5) . . . . ?
O4 Ag2 O5 N4 13.1(4) . . . . ?
S1 Ag2 O5 N4 -127.7(5) . . . . ?
